data_4028661
loop_
_publ_author_name
'Zhijie Mao'
'Aijun Lin'
'Yan Shi'
'Haibin Mao'
'Weipeng Li'
'Yixiang Cheng'
'Chengjian Zhu'

_publ_section_title
;
 Chiral Tertiary Amine Thiourea-Catalyzed Asymmetric
 Inverse-Electron-Demand Diels-Alder Reaction of Chromone Heterodienes
 Using 3-Vinylindoles as Dienophiles
;
_journal_name_full 'Journal of Organic Chemistry'
_journal_page_first 10233
_journal_page_last 10239
_journal_paper_doi 10.1021/jo401592w
_journal_volume 78
_journal_year 2013
_chemical_absolute_configuration rm
_chemical_formula_sum 'C25 H23 N O5'
_chemical_formula_weight 417.44
_chemical_name_systematic
; 
 ? 
;
_space_group_IT_number 4
_symmetry_cell_setting monoclinic
_symmetry_space_group_name_Hall 'P 2yb'
_symmetry_space_group_name_H-M 'P 1 21 1'
_atom_sites_solution_hydrogens geom
_atom_sites_solution_primary direct
_atom_sites_solution_secondary difmap
_audit_creation_method SHELXL-97
_cell_angle_alpha 90.00
_cell_angle_beta 98.656(3)
_cell_angle_gamma 90.00
_cell_formula_units_Z 2
_cell_length_a 9.5226(7)
_cell_length_b 7.2796(6)
_cell_length_c 14.9337(11)
_cell_measurement_reflns_used 7094
_cell_measurement_temperature 296(2)
_cell_measurement_theta_max 66.89
_cell_measurement_theta_min 5.99
_cell_volume 1023.42(14)
_computing_cell_refinement 'Bruker SAINT'
_computing_data_collection 'Bruker APEX2'
_computing_data_reduction 'Bruker SAINT'
_computing_molecular_graphics 'Bruker SHELXTL'
_computing_publication_material 'Bruker SHELXTL'
_computing_structure_refinement 'SHELXL-97 (Sheldrick, 2008)'
_computing_structure_solution 'SHELXS-97 (Sheldrick, 2008)'
_diffrn_ambient_temperature 296(2)
_diffrn_measured_fraction_theta_full 0.984
_diffrn_measured_fraction_theta_max 0.984
_diffrn_radiation_monochromator graphite
_diffrn_radiation_source 'fine-focus sealed tube'
_diffrn_radiation_type CuK\a
_diffrn_radiation_wavelength 1.54178
_diffrn_reflns_av_R_equivalents 0.0249
_diffrn_reflns_av_sigmaI/netI 0.0291
_diffrn_reflns_limit_h_max 11
_diffrn_reflns_limit_h_min -10
_diffrn_reflns_limit_k_max 7
_diffrn_reflns_limit_k_min -8
_diffrn_reflns_limit_l_max 17
_diffrn_reflns_limit_l_min -17
_diffrn_reflns_number 7947
_diffrn_reflns_theta_full 65.94
_diffrn_reflns_theta_max 65.94
_diffrn_reflns_theta_min 5.99
_exptl_absorpt_coefficient_mu 0.773
_exptl_absorpt_correction_T_max 0.9062
_exptl_absorpt_correction_T_min 0.8126
_exptl_absorpt_correction_type multi-scan
_exptl_absorpt_process_details sadabs
_exptl_crystal_density_diffrn 1.355
_exptl_crystal_F_000 440
_exptl_crystal_size_max 0.28
_exptl_crystal_size_mid 0.14
_exptl_crystal_size_min 0.13
_refine_diff_density_max 0.159
_refine_diff_density_min -0.151
_refine_diff_density_rms 0.028
_refine_ls_abs_structure_details 'Flack H D (1983), Acta Cryst. A39, 876-881'
_refine_ls_abs_structure_Flack -0.12(19)
_refine_ls_extinction_method none
_refine_ls_goodness_of_fit_ref 1.063
_refine_ls_hydrogen_treatment constr
_refine_ls_matrix_type full
_refine_ls_number_parameters 283
_refine_ls_number_reflns 2929
_refine_ls_number_restraints 1
_refine_ls_restrained_S_all 1.062
_refine_ls_R_factor_all 0.0321
_refine_ls_R_factor_gt 0.0316
_refine_ls_shift/su_max 0.001
_refine_ls_shift/su_mean 0.000
_refine_ls_structure_factor_coef Fsqd
_refine_ls_weighting_details 'calc w=1/[\s^2^(Fo^2^)+(0.0532P)^2^+0.0904P] where P=(Fo^2^+2Fc^2^)/3'
_refine_ls_weighting_scheme calc
_refine_ls_wR_factor_gt 0.0875
_refine_ls_wR_factor_ref 0.0881
_reflns_number_gt 2874
_reflns_number_total 2929
_reflns_threshold_expression >2sigma(I)
_cod_data_source_file jo401592w_si_001.cif
_cod_data_source_block cu_20120226aa_0m
_cod_database_code 4028661

loop_
_symmetry_equiv_pos_as_xyz
'x, y, z'
'-x, y+1/2, -z'

loop_
_atom_site_label
_atom_site_type_symbol
_atom_site_fract_x
_atom_site_fract_y
_atom_site_fract_z
_atom_site_U_iso_or_equiv
_atom_site_adp_type
_atom_site_occupancy
_atom_site_symmetry_multiplicity
_atom_site_calc_flag
_atom_site_refinement_flags
O1 O 1.11332(12) 0.1804(2) 1.07481(7) 0.0565(3) Uani 1 1 d .
O5 O 0.74757(10) 0.2463(2) 0.61818(6) 0.0535(3) Uani 1 1 d .
C1 C 1.12322(18) 0.2263(3) 1.23608(10) 0.0518(4) Uani 1 1 d .
N1 N 0.60049(12) 0.2299(2) 0.72031(8) 0.0488(3) Uani 1 1 d .
C8 C 0.89522(18) 0.2171(3) 1.13393(10) 0.0502(4) Uani 1 1 d .
O4 O 0.51025(11) 0.2564(3) 0.57065(7) 0.0609(3) Uani 1 1 d .
O3 O 0.68898(12) 0.2825(2) 1.02333(7) 0.0565(3) Uani 1 1 d .
C11 C 0.90196(18) 0.1797(3) 0.96842(10) 0.0524(4) Uani 1 1 d .
H11A H 0.9415 0.0762 0.9399 0.063 Uiso 1 1 calc R
H11B H 0.9219 0.2905 0.9365 0.063 Uiso 1 1 calc R
C20 C 0.71132(16) 0.2068(3) 0.79147(10) 0.0498(4) Uani 1 1 d .
H20 H 0.8071 0.2036 0.7854 0.060 Uiso 1 1 calc R
C7 C 0.96902(18) 0.1927(3) 1.06521(10) 0.0487(4) Uani 1 1 d .
C13 C 0.66056(17) 0.1896(3) 0.87019(10) 0.0489(4) Uani 1 1 d .
C23 C 0.7358(2) 0.4256(3) 0.47696(14) 0.0622(5) Uani 1 1 d .
H23A H 0.6338 0.4264 0.4675 0.093 Uiso 1 1 calc R
H23B H 0.7693 0.4312 0.4195 0.093 Uiso 1 1 calc R
H23C H 0.7705 0.5300 0.5129 0.093 Uiso 1 1 calc R
O2 O 0.90301(14) 0.2484(3) 1.29119(8) 0.0820(5) Uani 1 1 d .
C5 C 1.3365(2) 0.1897(3) 1.16780(12) 0.0642(5) Uani 1 1 d .
H5 H 1.3796 0.1695 1.1168 0.077 Uiso 1 1 calc R
C12 C 0.74170(19) 0.1555(3) 0.96277(11) 0.0507(4) Uani 1 1 d .
H12 H 0.7222 0.0301 0.9814 0.061 Uiso 1 1 calc R
C6 C 1.19031(18) 0.1990(3) 1.16051(10) 0.0515(4) Uani 1 1 d .
C24 C 0.7345(2) 0.0830(3) 0.47337(14) 0.0620(5) Uani 1 1 d .
H24A H 0.7666 -0.0247 0.5076 0.093 Uiso 1 1 calc R
H24B H 0.7697 0.0810 0.4164 0.093 Uiso 1 1 calc R
H24C H 0.6326 0.0850 0.4628 0.093 Uiso 1 1 calc R
C19 C 0.47217(16) 0.2287(3) 0.75660(10) 0.0471(4) Uani 1 1 d .
C9 C 0.96746(18) 0.2312(3) 1.22650(10) 0.0551(4) Uani 1 1 d .
C14 C 0.50780(17) 0.2040(3) 0.84984(10) 0.0482(4) Uani 1 1 d .
C3 C 1.3532(2) 0.2403(4) 1.32800(12) 0.0677(5) Uani 1 1 d .
H3 H 1.4085 0.2560 1.3844 0.081 Uiso 1 1 calc R
C10 C 0.73689(18) 0.2348(3) 1.11505(10) 0.0560(4) Uani 1 1 d .
H10A H 0.6940 0.1193 1.1287 0.067 Uiso 1 1 calc R
H10B H 0.7065 0.3283 1.1543 0.067 Uiso 1 1 calc R
C22 C 0.78883(16) 0.2516(3) 0.52559(9) 0.0504(4) Uani 1 1 d .
C21 C 0.61147(15) 0.2455(3) 0.62845(9) 0.0478(4) Uani 1 1 d .
C2 C 1.20816(19) 0.2460(4) 1.31931(11) 0.0622(5) Uani 1 1 d .
H2 H 1.1655 0.2637 1.3707 0.075 Uiso 1 1 calc R
C15 C 0.3998(2) 0.1973(3) 0.90357(11) 0.0604(5) Uani 1 1 d .
H15 H 0.4212 0.1800 0.9658 0.072 Uiso 1 1 calc R
C16 C 0.26233(19) 0.2167(4) 0.86300(12) 0.0681(5) Uani 1 1 d .
H16 H 0.1898 0.2127 0.8983 0.082 Uiso 1 1 calc R
C4 C 1.4170(2) 0.2106(4) 1.25111(13) 0.0693(6) Uani 1 1 d .
H4 H 1.5155 0.2050 1.2565 0.083 Uiso 1 1 calc R
C25 C 0.94934(18) 0.2498(4) 0.54816(12) 0.0717(6) Uani 1 1 d .
H25A H 0.9805 0.3563 0.5836 0.108 Uiso 1 1 calc R
H25B H 0.9900 0.2509 0.4931 0.108 Uiso 1 1 calc R
H25C H 0.9792 0.1410 0.5821 0.108 Uiso 1 1 calc R
C18 C 0.33256(17) 0.2485(3) 0.71475(11) 0.0551(4) Uani 1 1 d .
H18 H 0.3101 0.2652 0.6525 0.066 Uiso 1 1 calc R
C17 C 0.22848(18) 0.2422(4) 0.77022(12) 0.0642(5) Uani 1 1 d .
H17 H 0.1337 0.2554 0.7447 0.077 Uiso 1 1 calc R

loop_
_atom_site_aniso_label
_atom_site_aniso_U_11
_atom_site_aniso_U_22
_atom_site_aniso_U_33
_atom_site_aniso_U_23
_atom_site_aniso_U_13
_atom_site_aniso_U_12
O1 0.0503(6) 0.0815(10) 0.0387(5) -0.0007(6) 0.0102(4) 0.0066(6)
O5 0.0423(5) 0.0817(9) 0.0377(5) 0.0009(6) 0.0093(4) 0.0001(6)
C1 0.0583(9) 0.0564(11) 0.0416(7) 0.0013(8) 0.0101(6) -0.0007(9)
N1 0.0437(6) 0.0657(9) 0.0382(6) 0.0016(7) 0.0097(5) 0.0015(7)
C8 0.0566(8) 0.0553(11) 0.0403(7) 0.0004(8) 0.0122(6) 0.0006(9)
O4 0.0457(6) 0.0954(10) 0.0415(5) 0.0039(7) 0.0062(4) 0.0029(7)
O3 0.0571(6) 0.0734(9) 0.0400(5) -0.0039(6) 0.0103(5) 0.0110(6)
C11 0.0537(9) 0.0663(12) 0.0386(8) -0.0007(7) 0.0116(6) 0.0072(8)
C20 0.0446(7) 0.0635(11) 0.0417(7) -0.0002(8) 0.0079(6) 0.0035(8)
C7 0.0504(8) 0.0556(11) 0.0409(7) 0.0007(7) 0.0093(6) 0.0037(7)
C13 0.0509(8) 0.0554(10) 0.0406(8) -0.0009(7) 0.0074(6) 0.0014(8)
C23 0.0679(14) 0.0683(13) 0.0528(11) 0.0048(9) 0.0167(10) 0.0000(9)
O2 0.0685(7) 0.1401(15) 0.0406(6) -0.0062(10) 0.0188(5) 0.0014(11)
C5 0.0578(10) 0.0878(16) 0.0487(9) 0.0067(10) 0.0133(7) 0.0072(10)
C12 0.0556(9) 0.0581(11) 0.0397(8) -0.0004(7) 0.0118(7) 0.0035(7)
C6 0.0567(9) 0.0581(11) 0.0397(7) 0.0034(7) 0.0074(6) 0.0009(8)
C24 0.0668(14) 0.0699(14) 0.0510(11) -0.0025(9) 0.0145(10) 0.0000(9)
C19 0.0464(7) 0.0518(10) 0.0452(7) -0.0003(8) 0.0137(6) -0.0009(8)
C9 0.0618(9) 0.0672(12) 0.0381(7) -0.0010(9) 0.0128(6) 0.0002(10)
C14 0.0508(8) 0.0524(10) 0.0434(7) 0.0003(7) 0.0130(6) -0.0008(8)
C3 0.0658(10) 0.0869(15) 0.0476(8) 0.0027(11) -0.0010(7) -0.0016(12)
C10 0.0565(8) 0.0740(12) 0.0395(7) -0.0031(9) 0.0132(6) 0.0032(10)
C22 0.0454(8) 0.0703(11) 0.0372(7) -0.0004(8) 0.0121(6) 0.0001(9)
C21 0.0456(7) 0.0596(10) 0.0393(7) -0.0006(8) 0.0104(6) 0.0013(8)
C2 0.0663(10) 0.0788(13) 0.0411(8) -0.0013(10) 0.0068(7) -0.0012(11)
C15 0.0588(10) 0.0793(14) 0.0463(8) 0.0012(9) 0.0188(7) -0.0038(10)
C16 0.0553(9) 0.0914(16) 0.0625(10) -0.0060(12) 0.0250(8) -0.0096(11)
C4 0.0561(9) 0.0900(17) 0.0608(10) 0.0079(12) 0.0052(8) 0.0039(11)
C25 0.0476(9) 0.1126(18) 0.0578(9) 0.0010(13) 0.0171(7) 0.0007(12)
C18 0.0499(8) 0.0681(11) 0.0477(8) -0.0002(9) 0.0085(6) -0.0004(9)
C17 0.0455(8) 0.0845(14) 0.0634(9) -0.0044(12) 0.0112(7) -0.0016(10)

loop_
_atom_type_symbol
_atom_type_description
_atom_type_scat_dispersion_real
_atom_type_scat_dispersion_imag
_atom_type_scat_source
C C 0.0181 0.0091 'International Tables Vol C Tables 4.2.6.8 and 6.1.1.4'
H H 0.0000 0.0000 'International Tables Vol C Tables 4.2.6.8 and 6.1.1.4'
N N 0.0311 0.0180 'International Tables Vol C Tables 4.2.6.8 and 6.1.1.4'
O O 0.0492 0.0322 'International Tables Vol C Tables 4.2.6.8 and 6.1.1.4'

loop_
_geom_angle_atom_site_label_1
_geom_angle_atom_site_label_2
_geom_angle_atom_site_label_3
_geom_angle
C7 O1 C6 118.47(12)
C21 O5 C22 120.29(11)
C2 C1 C6 117.72(15)
C2 C1 C9 122.00(14)
C6 C1 C9 120.28(14)
C20 N1 C21 126.89(12)
C20 N1 C19 107.91(12)
C21 N1 C19 125.16(12)
C7 C8 C9 120.70(15)
C7 C8 C10 119.78(14)
C9 C8 C10 119.51(13)
C10 O3 C12 111.00(14)
C7 C11 C12 109.84(13)
C7 C11 H11A 109.7
C12 C11 H11A 109.7
C7 C11 H11B 109.7
C12 C11 H11B 109.7
H11A C11 H11B 108.2
C13 C20 N1 110.40(13)
C13 C20 H20 124.8
N1 C20 H20 124.8
C8 C7 O1 124.40(14)
C8 C7 C11 123.55(15)
O1 C7 C11 112.04(13)
C20 C13 C14 107.04(13)
C20 C13 C12 128.26(15)
C14 C13 C12 124.67(14)
C22 C23 H23A 109.5
C22 C23 H23B 109.5
H23A C23 H23B 109.5
C22 C23 H23C 109.5
H23A C23 H23C 109.5
H23B C23 H23C 109.5
C4 C5 C6 119.09(16)
C4 C5 H5 120.5
C6 C5 H5 120.5
O3 C12 C13 107.07(14)
O3 C12 C11 109.40(14)
C13 C12 C11 113.83(14)
O3 C12 H12 108.8
C13 C12 H12 108.8
C11 C12 H12 108.8
C5 C6 O1 117.11(14)
C5 C6 C1 121.53(15)
O1 C6 C1 121.35(15)
C22 C24 H24A 109.5
C22 C24 H24B 109.5
H24A C24 H24B 109.5
C22 C24 H24C 109.5
H24A C24 H24C 109.5
H24B C24 H24C 109.5
C18 C19 C14 122.37(14)
C18 C19 N1 130.76(14)
C14 C19 N1 106.87(13)
O2 C9 C8 122.38(16)
O2 C9 C1 122.91(15)
C8 C9 C1 114.70(13)
C19 C14 C15 119.24(15)
C19 C14 C13 107.78(13)
C15 C14 C13 132.98(15)
C2 C3 C4 119.02(16)
C2 C3 H3 120.5
C4 C3 H3 120.5
O3 C10 C8 111.77(12)
O3 C10 H10A 109.3
C8 C10 H10A 109.3
O3 C10 H10B 109.3
C8 C10 H10B 109.3
H10A C10 H10B 107.9
O5 C22 C24 109.96(15)
O5 C22 C23 110.57(15)
C24 C22 C23 111.82(13)
O5 C22 C25 101.01(11)
C24 C22 C25 111.41(18)
C23 C22 C25 111.58(18)
O4 C21 O5 127.66(13)
O4 C21 N1 122.91(13)
O5 C21 N1 109.43(12)
C3 C2 C1 121.81(16)
C3 C2 H2 119.1
C1 C2 H2 119.1
C16 C15 C14 118.77(16)
C16 C15 H15 120.6
C14 C15 H15 120.6
C15 C16 C17 121.38(16)
C15 C16 H16 119.3
C17 C16 H16 119.3
C5 C4 C3 120.82(17)
C5 C4 H4 119.6
C3 C4 H4 119.6
C22 C25 H25A 109.5
C22 C25 H25B 109.5
H25A C25 H25B 109.5
C22 C25 H25C 109.5
H25A C25 H25C 109.5
H25B C25 H25C 109.5
C17 C18 C19 116.76(15)
C17 C18 H18 121.6
C19 C18 H18 121.6
C18 C17 C16 121.49(16)
C18 C17 H17 119.3
C16 C17 H17 119.3

loop_
_geom_bond_atom_site_label_1
_geom_bond_atom_site_label_2
_geom_bond_distance
O1 C7 1.363(2)
O1 C6 1.3826(19)
O5 C21 1.3278(18)
O5 C22 1.4938(16)
C1 C2 1.385(2)
C1 C6 1.392(2)
C1 C9 1.469(2)
N1 C20 1.3907(19)
N1 C21 1.3959(18)
N1 C19 1.4093(19)
C8 C7 1.340(2)
C8 C9 1.452(2)
C8 C10 1.497(2)
O4 C21 1.1958(18)
O3 C10 1.4201(19)
O3 C12 1.436(2)
C11 C7 1.493(2)
C11 C12 1.526(2)
C11 H11A 0.9700
C11 H11B 0.9700
C20 C13 1.342(2)
C20 H20 0.9300
C13 C14 1.444(2)
C13 C12 1.500(2)
C23 C22 1.509(3)
C23 H23A 0.9600
C23 H23B 0.9600
C23 H23C 0.9600
O2 C9 1.227(2)
C5 C4 1.368(3)
C5 C6 1.382(2)
C5 H5 0.9300
C12 H12 0.9800
C24 C22 1.503(3)
C24 H24A 0.9600
C24 H24B 0.9600
C24 H24C 0.9600
C19 C18 1.389(2)
C19 C14 1.394(2)
C14 C15 1.398(2)
C3 C2 1.369(3)
C3 C4 1.394(3)
C3 H3 0.9300
C10 H10A 0.9700
C10 H10B 0.9700
C22 C25 1.515(2)
C2 H2 0.9300
C15 C16 1.364(3)
C15 H15 0.9300
C16 C17 1.387(3)
C16 H16 0.9300
C4 H4 0.9300
C25 H25A 0.9600
C25 H25B 0.9600
C25 H25C 0.9600
C18 C17 1.385(2)
C18 H18 0.9300
C17 H17 0.9300

loop_
_geom_torsion_atom_site_label_1
_geom_torsion_atom_site_label_2
_geom_torsion_atom_site_label_3
_geom_torsion_atom_site_label_4
_geom_torsion
C21 N1 C20 C13 -177.51(18)
C19 N1 C20 C13 0.5(2)
C9 C8 C7 O1 -0.4(3)
C10 C8 C7 O1 178.02(18)
C9 C8 C7 C11 -179.10(19)
C10 C8 C7 C11 -0.7(3)
C6 O1 C7 C8 -1.9(3)
C6 O1 C7 C11 176.95(16)
C12 C11 C7 C8 -12.5(3)
C12 C11 C7 O1 168.67(15)
N1 C20 C13 C14 -0.5(2)
N1 C20 C13 C12 177.49(19)
C10 O3 C12 C13 167.34(15)
C10 O3 C12 C11 -68.86(18)
C20 C13 C12 O3 133.4(2)
C14 C13 C12 O3 -48.8(2)
C20 C13 C12 C11 12.4(3)
C14 C13 C12 C11 -169.86(16)
C7 C11 C12 O3 45.27(19)
C7 C11 C12 C13 165.00(16)
C4 C5 C6 O1 178.9(2)
C4 C5 C6 C1 -1.0(3)
C7 O1 C6 C5 -178.68(18)
C7 O1 C6 C1 1.3(3)
C2 C1 C6 C5 0.7(3)
C9 C1 C6 C5 -178.5(2)
C2 C1 C6 O1 -179.2(2)
C9 C1 C6 O1 1.5(3)
C20 N1 C19 C18 179.2(2)
C21 N1 C19 C18 -2.7(3)
C20 N1 C19 C14 -0.2(2)
C21 N1 C19 C14 177.84(19)
C7 C8 C9 O2 -177.9(2)
C10 C8 C9 O2 3.6(3)
C7 C8 C9 C1 3.0(3)
C10 C8 C9 C1 -175.40(18)
C2 C1 C9 O2 -1.8(4)
C6 C1 C9 O2 177.4(2)
C2 C1 C9 C8 177.2(2)
C6 C1 C9 C8 -3.6(3)
C18 C19 C14 C15 0.5(3)
N1 C19 C14 C15 -179.99(18)
C18 C19 C14 C13 -179.60(19)
N1 C19 C14 C13 -0.1(2)
C20 C13 C14 C19 0.4(2)
C12 C13 C14 C19 -177.72(19)
C20 C13 C14 C15 -179.7(2)
C12 C13 C14 C15 2.1(3)
C12 O3 C10 C8 54.2(2)
C7 C8 C10 O3 -19.2(3)
C9 C8 C10 O3 159.24(18)
C21 O5 C22 C24 -62.0(2)
C21 O5 C22 C23 62.0(2)
C21 O5 C22 C25 -179.8(2)
C22 O5 C21 O4 -3.4(3)
C22 O5 C21 N1 176.68(16)
C20 N1 C21 O4 176.3(2)
C19 N1 C21 O4 -1.4(3)
C20 N1 C21 O5 -3.8(3)
C19 N1 C21 O5 178.52(17)
C4 C3 C2 C1 -1.1(4)
C6 C1 C2 C3 0.3(4)
C9 C1 C2 C3 179.6(2)
C19 C14 C15 C16 -0.5(3)
C13 C14 C15 C16 179.7(2)
C14 C15 C16 C17 0.1(4)
C6 C5 C4 C3 0.3(4)
C2 C3 C4 C5 0.8(4)
C14 C19 C18 C17 -0.2(3)
N1 C19 C18 C17 -179.5(2)
C19 C18 C17 C16 -0.2(4)
C15 C16 C17 C18 0.2(4)
